data_4505394
loop_
_publ_author_name
'Kirchner, Michael T.'
'Reddy, L. Sreenivas'
'Desiraju, Gautam R.'
'Jetti, Ram K. R.'
'Boese, Roland'

_publ_section_title
;
 Structural Variations and Polymorphism of Some Derivatives of
 6-Amino-2-phenylsulfonylimino- 1,2-dihydropyridine
;
_journal_issue 4
_journal_name_full 'Crystal Growth &amp; Design'
_journal_page_first 701
_journal_paper_doi 10.1021/cg049912t
_journal_volume 4
_journal_year 2004
_chemical_formula_moiety 'C11 H10 I N3 O2 S'
_chemical_formula_sum 'C11 H10 I N3 O2 S'
_chemical_formula_weight 375.18
_chemical_melting_point 513
_chemical_name_systematic
; 
  6-amino-2-(4-iodophenylsulfonylimino)-1,2-dihydropyridine 
;
_space_group_IT_number 61
_symmetry_cell_setting orthorhombic
_symmetry_space_group_name_Hall '-P 2ac 2ab'
_symmetry_space_group_name_H-M 'P b c a'
_atom_sites_solution_hydrogens geom
_atom_sites_solution_primary direct
_atom_sites_solution_secondary difmap
_audit_creation_method SHELXL-97
_cell_angle_alpha 90.00
_cell_angle_beta 90.00
_cell_angle_gamma 90.00
_cell_formula_units_Z 16
_cell_length_a 10.755(2)
_cell_length_b 18.300(3)
_cell_length_c 26.828(5)
_cell_measurement_reflns_used 6914
_cell_measurement_temperature 203(2)
_cell_measurement_theta_max 21.58
_cell_measurement_theta_min 2.22
_cell_volume 5280.2(16)
_computing_cell_refinement
;
BRUKER AXS SAINT program Vers.6.01
;
_computing_data_collection 'BRUKER AXS SMART Vers. 5.054 1997/98'
_computing_data_reduction
;
BRUKER AXS SAINT program Vers.6.01
;
_computing_molecular_graphics
;
BRUKER AXS SHELXTL Vers.6.12, DOS/WIN95/NT/2000/ME
;
_computing_publication_material
;
BRUKER AXS SHELXTL Vers.6.12, DOS/WIN95/NT/2000/ME
;
_computing_structure_refinement
;
BRUKER AXS SHELXTL Vers.6.12, DOS/WIN95/NT/2000/ME
;
_computing_structure_solution
;
BRUKER AXS SHELXTL Vers.6.12, DOS/WIN95/NT/2000/ME
;
_diffrn_ambient_temperature 203(2)
_diffrn_detector_area_resol_mean 8.192
_diffrn_measured_fraction_theta_full 1.000
_diffrn_measured_fraction_theta_max 1.000
_diffrn_measurement_device_type 'Siemens SMART CCD area detector system'
_diffrn_measurement_method
;
 Full sphere data collection 
 in omega at 0.3 deg scan width, 
 two runs with 720 frames, phi =  0, 270(deg) 
 two runs with 436 frames, phi = 88, 180 deg) 
;
_diffrn_radiation_monochromator graphite
_diffrn_radiation_source 'fine-focus sealed tube'
_diffrn_radiation_type MoK\a
_diffrn_radiation_wavelength 0.71073
_diffrn_reflns_av_R_equivalents 0.0687
_diffrn_reflns_av_sigmaI/netI 0.0342
_diffrn_reflns_limit_h_max 11
_diffrn_reflns_limit_h_min -11
_diffrn_reflns_limit_k_max 19
_diffrn_reflns_limit_k_min -19
_diffrn_reflns_limit_l_max 28
_diffrn_reflns_limit_l_min -28
_diffrn_reflns_number 39788
_diffrn_reflns_theta_full 22.50
_diffrn_reflns_theta_max 22.50
_diffrn_reflns_theta_min 2.23
_exptl_absorpt_coefficient_mu 2.581
_exptl_absorpt_correction_T_max 0.84
_exptl_absorpt_correction_T_min 0.70
_exptl_absorpt_correction_type empirical
_exptl_absorpt_process_details
; 
 Siemens SADABS program multi-scan V2.03
 R.H. Blessing, Acta Cryst. (1995) A51 33-38 
;
_exptl_crystal_colour colourless
_exptl_crystal_density_diffrn 1.888
_exptl_crystal_density_method 'not measured'
_exptl_crystal_description rod
_exptl_crystal_F_000 2912
_exptl_crystal_size_max 0.28
_exptl_crystal_size_mid 0.12
_exptl_crystal_size_min 0.07
_refine_diff_density_max 1.082
_refine_diff_density_min -0.434
_refine_diff_density_rms 0.129
_refine_ls_extinction_method none
_refine_ls_goodness_of_fit_ref 1.082
_refine_ls_hydrogen_treatment mixed
_refine_ls_matrix_type full
_refine_ls_number_parameters 325
_refine_ls_number_reflns 3444
_refine_ls_number_restraints 0
_refine_ls_restrained_S_all 1.082
_refine_ls_R_factor_all 0.0713
_refine_ls_R_factor_gt 0.0433
_refine_ls_shift/su_max 0.001
_refine_ls_shift/su_mean 0.000
_refine_ls_structure_factor_coef Fsqd
_refine_ls_weighting_details 'calc w=1/[\s^2^(Fo^2^)+(0.0622P)^2^+14.6744P] where P=(Fo^2^+2Fc^2^)/3'
_refine_ls_weighting_scheme calc
_refine_ls_wR_factor_gt 0.1000
_refine_ls_wR_factor_ref 0.1245
_reflns_number_gt 2482
_reflns_number_total 3444
_reflns_threshold_expression >2sigma(I)
_cod_data_source_file cg049912tsi20040309_075809.cif
_cod_data_source_block 3d
_cod_depositor_comments
;
The following automatic conversions were performed:

'_symmetry_cell_setting' value 'Orthorhombic' changed to
'orthorhombic' according to
/home/saulius/struct/CIF-dictionaries/cif_core.dic dictionary named
'cif_core.dic' version 2.4.1 from 2010-06-29.

Automatic conversion script
Id: cif_fix_values 1715 2011-07-08 13:25:40Z adriana 
;
_cod_original_cell_volume 5280.1(17)
_cod_database_code 4505394

loop_
_symmetry_equiv_pos_as_xyz
'x, y, z'
'-x+1/2, -y, z+1/2'
'-x, y+1/2, -z+1/2'
'x+1/2, -y+1/2, -z'
'-x, -y, -z'
'x-1/2, y, -z-1/2'
'x, -y-1/2, z-1/2'
'-x-1/2, y-1/2, z'

loop_
_atom_site_label
_atom_site_type_symbol
_atom_site_fract_x
_atom_site_fract_y
_atom_site_fract_z
_atom_site_U_iso_or_equiv
_atom_site_adp_type
_atom_site_occupancy
_atom_site_symmetry_multiplicity
_atom_site_calc_flag
_atom_site_refinement_flags
I1 I 1.88100(6) 0.18843(3) 0.35219(2) 0.0638(2) Uani 1 1 d .
I2 I 1.47052(7) -0.09745(4) 0.28558(2) 0.0848(3) Uani 1 1 d .
N1 N 1.8619(4) -0.0162(3) 0.08480(18) 0.0300(12) Uani 1 1 d .
H1 H 1.9386 -0.0176 0.0745 0.036 Uiso 1 1 d R
O1 O 1.9586(4) 0.2331(2) 0.09344(18) 0.0453(12) Uani 1 1 d .
O2 O 1.7359(4) 0.2107(2) 0.09147(17) 0.0422(12) Uani 1 1 d .
C2 C 1.8109(6) 0.0500(3) 0.0937(2) 0.0303(15) Uani 1 1 d .
O3 O 1.1114(5) -0.1367(3) 0.0662(2) 0.0675(17) Uani 1 1 d .
C3 C 1.6889(6) 0.0525(4) 0.1091(3) 0.0407(17) Uani 1 1 d .
H3 H 1.6499 0.0976 0.1152 0.049 Uiso 1 1 d R
O4 O 1.3044(4) -0.1046(2) 0.02659(19) 0.0477(13) Uani 1 1 d .
C4 C 1.6245(6) -0.0122(4) 0.1153(3) 0.0461(19) Uani 1 1 d .
H4 H 1.5413 -0.0105 0.1260 0.055 Uiso 1 1 d R
C5 C 1.6786(6) -0.0789(4) 0.1064(3) 0.0420(18) Uani 1 1 d .
H5 H 1.6331 -0.1223 0.1108 0.050 Uiso 1 1 d R
C6 C 1.8006(6) -0.0811(4) 0.0909(2) 0.0349(16) Uani 1 1 d .
N7 N 1.8617(5) -0.1426(3) 0.0826(2) 0.0439(15) Uani 1 1 d .
H7A H 1.9393 -0.1412 0.0735 0.053 Uiso 1 1 d R
H7B H 1.8243 -0.1844 0.0863 0.053 Uiso 1 1 d R
N8 N 1.8930(5) 0.1066(3) 0.08647(19) 0.0332(13) Uani 1 1 d .
S9 S 1.85711(15) 0.18487(8) 0.10596(6) 0.0345(4) Uani 1 1 d .
C10 C 1.8576(6) 0.1809(3) 0.1720(3) 0.0362(16) Uani 1 1 d .
C11 C 1.7691(7) 0.2186(4) 0.1987(3) 0.056(2) Uani 1 1 d .
H11 H 1.7037 0.2426 0.1822 0.067 Uiso 1 1 d R
C12 C 1.7776(8) 0.2208(4) 0.2502(3) 0.060(2) Uani 1 1 d .
H12 H 1.7197 0.2480 0.2687 0.072 Uiso 1 1 d R
C13 C 1.8705(7) 0.1834(4) 0.2740(3) 0.0459(19) Uani 1 1 d .
C14 C 1.9575(7) 0.1456(4) 0.2473(3) 0.058(2) Uani 1 1 d .
H14 H 2.0221 0.1208 0.2638 0.069 Uiso 1 1 d R
C15 C 1.9503(7) 0.1441(4) 0.1963(3) 0.053(2) Uani 1 1 d .
H15 H 2.0094 0.1176 0.1779 0.064 Uiso 1 1 d R
N16 N 1.1612(5) 0.1156(3) 0.0393(2) 0.0349(13) Uani 1 1 d .
H16 H 1.0822 0.1150 0.0464 0.042 Uiso 1 1 d R
C17 C 1.2249(6) 0.0511(3) 0.0423(3) 0.0375(17) Uani 1 1 d .
C18 C 1.3502(6) 0.0534(4) 0.0330(3) 0.0428(18) Uani 1 1 d .
H18 H 1.3979 0.0105 0.0345 0.051 Uiso 1 1 d R
C19 C 1.4059(6) 0.1195(4) 0.0214(3) 0.0440(18) Uani 1 1 d .
H19 H 1.4921 0.1205 0.0158 0.053 Uiso 1 1 d R
C20 C 1.3402(6) 0.1833(4) 0.0178(3) 0.0404(17) Uani 1 1 d .
H20 H 1.3802 0.2275 0.0100 0.049 Uiso 1 1 d R
C21 C 1.2128(6) 0.1809(3) 0.0261(2) 0.0343(16) Uani 1 1 d .
N22 N 1.1383(5) 0.2385(3) 0.0212(2) 0.0446(15) Uani 1 1 d .
H22A H 1.0588 0.2340 0.0265 0.053 Uiso 1 1 d R
H22B H 1.1690 0.2807 0.0128 0.053 Uiso 1 1 d R
N23 N 1.1503(5) -0.0068(3) 0.0543(2) 0.0421(15) Uani 1 1 d .
S24 S 1.21115(16) -0.08444(9) 0.06233(8) 0.0456(5) Uani 1 1 d .
C25 C 1.2846(6) -0.0827(3) 0.1214(3) 0.0425(18) Uani 1 1 d .
C26 C 1.2630(8) -0.0277(4) 0.1559(3) 0.058(2) Uani 1 1 d .
H26 H 1.2126 0.0124 0.1474 0.069 Uiso 1 1 d R
C27 C 1.3154(8) -0.0319(4) 0.2025(3) 0.059(2) Uani 1 1 d .
H27 H 1.2986 0.0046 0.2262 0.071 Uiso 1 1 d R
C28 C 1.3919(7) -0.0889(4) 0.2144(3) 0.052(2) Uani 1 1 d .
C29 C 1.4168(7) -0.1427(4) 0.1800(3) 0.051(2) Uani 1 1 d .
H29 H 1.4709 -0.1813 0.1880 0.061 Uiso 1 1 d R
C30 C 1.3622(6) -0.1393(4) 0.1340(3) 0.0458(19) Uani 1 1 d .
H30 H 1.3781 -0.1764 0.1106 0.055 Uiso 1 1 d R

loop_
_atom_site_aniso_label
_atom_site_aniso_U_11
_atom_site_aniso_U_22
_atom_site_aniso_U_33
_atom_site_aniso_U_23
_atom_site_aniso_U_13
_atom_site_aniso_U_12
I1 0.0767(4) 0.0714(4) 0.0434(3) -0.0027(3) 0.0010(3) 0.0023(3)
I2 0.0989(6) 0.0886(5) 0.0670(4) -0.0034(3) -0.0053(4) -0.0044(4)
N1 0.028(3) 0.023(3) 0.039(3) -0.006(2) 0.004(2) -0.001(3)
O1 0.053(3) 0.026(3) 0.057(3) -0.002(2) 0.012(2) -0.007(2)
O2 0.048(3) 0.030(3) 0.049(3) 0.001(2) -0.001(2) 0.007(2)
C2 0.039(4) 0.022(4) 0.030(4) 0.001(3) 0.000(3) 0.002(3)
O3 0.045(3) 0.028(3) 0.129(5) 0.011(3) -0.003(3) -0.007(2)
C3 0.036(4) 0.028(4) 0.058(5) -0.002(3) 0.009(3) 0.004(3)
O4 0.045(3) 0.031(3) 0.068(3) -0.002(2) 0.005(3) 0.010(2)
C4 0.033(4) 0.038(4) 0.067(5) -0.002(4) 0.014(4) -0.007(4)
C5 0.038(4) 0.029(4) 0.059(5) -0.004(3) 0.004(4) -0.008(3)
C6 0.042(4) 0.028(4) 0.034(4) -0.001(3) 0.000(3) -0.004(3)
N7 0.042(3) 0.019(3) 0.071(4) -0.003(3) 0.017(3) -0.004(3)
N8 0.031(3) 0.028(3) 0.041(3) 0.001(2) 0.000(3) -0.003(3)
S9 0.0390(10) 0.0204(8) 0.0441(10) 0.0006(7) 0.0031(8) 0.0006(8)
C10 0.032(4) 0.021(3) 0.056(4) -0.004(3) 0.006(3) 0.000(3)
C11 0.054(5) 0.063(5) 0.052(5) -0.006(4) -0.001(4) 0.028(4)
C12 0.060(5) 0.063(5) 0.056(5) -0.012(4) 0.009(4) 0.024(5)
C13 0.056(5) 0.041(4) 0.041(4) 0.002(3) 0.002(4) -0.001(4)
C14 0.056(5) 0.068(6) 0.049(5) 0.004(4) -0.001(4) 0.022(5)
C15 0.052(5) 0.061(5) 0.047(5) -0.009(4) -0.001(4) 0.024(4)
N16 0.030(3) 0.026(3) 0.048(4) 0.004(3) 0.005(3) 0.001(3)
C17 0.041(4) 0.025(4) 0.047(4) -0.004(3) 0.004(3) 0.006(3)
C18 0.037(4) 0.031(4) 0.061(5) 0.003(3) 0.010(4) 0.008(3)
C19 0.031(4) 0.040(5) 0.062(5) 0.000(4) 0.013(4) -0.004(3)
C20 0.045(4) 0.031(4) 0.045(4) -0.004(3) 0.015(3) -0.006(4)
C21 0.043(4) 0.028(4) 0.032(4) 0.001(3) 0.003(3) -0.001(3)
N22 0.051(4) 0.018(3) 0.065(4) 0.004(3) 0.012(3) 0.001(3)
N23 0.032(3) 0.020(3) 0.074(4) 0.005(3) 0.006(3) 0.004(3)
S24 0.0359(10) 0.0244(10) 0.0764(14) 0.0054(9) 0.0045(10) 0.0016(8)
C25 0.040(4) 0.023(4) 0.064(5) 0.009(3) 0.014(4) 0.002(3)
C26 0.055(5) 0.043(5) 0.075(6) 0.012(4) 0.020(5) 0.014(4)
C27 0.068(6) 0.043(5) 0.067(6) -0.010(4) 0.021(5) -0.001(4)
C28 0.053(5) 0.039(5) 0.063(5) 0.004(4) 0.013(4) -0.004(4)
C29 0.048(5) 0.043(5) 0.062(6) 0.016(4) 0.014(4) 0.004(4)
C30 0.049(5) 0.026(4) 0.062(5) 0.008(3) 0.015(4) 0.003(4)

loop_
_atom_type_symbol
_atom_type_description
_atom_type_scat_dispersion_real
_atom_type_scat_dispersion_imag
_atom_type_scat_source
C C 0.0033 0.0016 'International Tables Vol C Tables 4.2.6.8 and 6.1.1.4'
H H 0.0000 0.0000 'International Tables Vol C Tables 4.2.6.8 and 6.1.1.4'
N N 0.0061 0.0033 'International Tables Vol C Tables 4.2.6.8 and 6.1.1.4'
O O 0.0106 0.0060 'International Tables Vol C Tables 4.2.6.8 and 6.1.1.4'
S S 0.1246 0.1234 'International Tables Vol C Tables 4.2.6.8 and 6.1.1.4'
I I -0.4742 1.8119 'International Tables Vol C Tables 4.2.6.8 and 6.1.1.4'

loop_
_geom_angle_atom_site_label_1
_geom_angle_atom_site_label_2
_geom_angle_atom_site_label_3
_geom_angle
C2 N1 C6 124.1(5)
N1 C2 N8 112.9(5)
N1 C2 C3 118.1(6)
N8 C2 C3 129.0(6)
C2 C3 C4 119.1(6)
C5 C4 C3 121.9(6)
C4 C5 C6 118.8(6)
N7 C6 N1 118.6(6)
N7 C6 C5 123.3(6)
N1 C6 C5 118.0(6)
C2 N8 S9 118.8(4)
O2 S9 O1 114.9(3)
O2 S9 N8 115.6(3)
O1 S9 N8 107.1(3)
O2 S9 C10 106.6(3)
O1 S9 C10 104.8(3)
N8 S9 C10 107.1(3)
C15 C10 C11 120.2(7)
C15 C10 S9 119.9(5)
C11 C10 S9 119.8(5)
C10 C11 C12 119.2(7)
C13 C12 C11 120.0(7)
C14 C13 C12 120.5(7)
C14 C13 I1 120.6(6)
C12 C13 I1 118.9(6)
C13 C14 C15 119.7(7)
C10 C15 C14 120.4(7)
C21 N16 C17 124.5(6)
N16 C17 N23 112.9(5)
N16 C17 C18 117.1(6)
N23 C17 C18 130.1(6)
C17 C18 C19 119.6(6)
C20 C19 C18 122.5(6)
C19 C20 C21 118.1(6)
N22 C21 N16 118.3(6)
N22 C21 C20 123.6(6)
N16 C21 C20 118.1(6)
C17 N23 S24 119.1(4)
O4 S24 O3 113.5(3)
O4 S24 N23 115.4(3)
O3 S24 N23 107.4(3)
O4 S24 C25 106.9(3)
O3 S24 C25 106.2(3)
N23 S24 C25 106.9(3)
C30 C25 C26 119.1(8)
C30 C25 S24 118.4(6)
C26 C25 S24 122.4(6)
C27 C26 C25 119.9(7)
C28 C27 C26 120.2(7)
C27 C28 C29 120.5(8)
C27 C28 I2 120.8(6)
C29 C28 I2 118.7(6)
C30 C29 C28 119.3(7)
C29 C30 C25 121.0(7)

loop_
_geom_bond_atom_site_label_1
_geom_bond_atom_site_label_2
_geom_bond_distance
I1 C13 2.103(7)
I2 C28 2.095(8)
N1 C2 1.351(8)
N1 C6 1.369(8)
O1 S9 1.443(5)
O2 S9 1.441(5)
C2 N8 1.375(8)
C2 C3 1.376(9)
O3 S24 1.441(5)
C3 C4 1.382(9)
O4 S24 1.435(5)
C4 C5 1.373(9)
C5 C6 1.377(9)
C6 N7 1.321(8)
N8 S9 1.573(5)
S9 C10 1.774(8)
C10 C15 1.368(10)
C10 C11 1.376(10)
C11 C12 1.385(11)
C12 C13 1.369(11)
C13 C14 1.367(10)
C14 C15 1.370(11)
N16 C21 1.365(8)
N16 C17 1.368(8)
C17 N23 1.368(8)
C17 C18 1.370(9)
C18 C19 1.384(9)
C19 C20 1.367(9)
C20 C21 1.389(9)
C21 N22 1.331(8)
N23 S24 1.578(5)
S24 C25 1.772(8)
C25 C30 1.373(9)
C25 C26 1.386(11)
C26 C27 1.372(11)
C27 C28 1.367(11)
C28 C29 1.374(11)
C29 C30 1.369(10)
